data_7024311
loop_
_publ_author_name
'Bailey, Philip J.'
'Collins, Anna'
'Haack, Peter'
'Parsons, Simon'
'Rahman, Mahmudur'
'Smith, Damian'
'White, Fraser J.'

_publ_section_related_literature
;
?
;
_publ_section_title
;
 Palladium complexes of 6-aminofulvene-2-aldiminate (AFA) ligands.
;
_journal_issue 6
_journal_name_full 'Dalton transactions (Cambridge, England : 2003)'
_journal_page_first 1591
_journal_page_last 1597
_journal_paper_doi 10.1039/b914707a
_journal_volume 39
_journal_year 2010
_chemical_compound_source 'Damian Smith, reaction number 081107'
_chemical_formula_moiety 'C31 H40 N2'
_chemical_formula_sum 'C31 H40 N2'
_chemical_formula_weight 440.67
_space_group_IT_number 2
_symmetry_cell_setting triclinic
_symmetry_space_group_name_Hall '-P 1'
_symmetry_space_group_name_H-M 'P -1'
_atom_sites_solution_hydrogens geom
_atom_sites_solution_primary direct
_audit_creation_date 08-01-14
_audit_creation_method CRYSTALS_ver_12.85
_cell_angle_alpha 89.809(1)
_cell_angle_beta 83.736(1)
_cell_angle_gamma 87.957(1)
_cell_formula_units_Z 4
_cell_length_a 10.4988(2)
_cell_length_b 13.5676(3)
_cell_length_c 19.0281(4)
_cell_measurement_reflns_used 9907
_cell_measurement_temperature 150
_cell_measurement_theta_max 30
_cell_measurement_theta_min 3
_cell_volume 2692.53(10)
_computing_cell_refinement 'SAINT (Siemens ,1995)'
_computing_data_collection 'SMART (Siemens, 1993)'
_computing_data_reduction 'SAINT (Siemens ,1995)'
_computing_molecular_graphics 'CAMERON (Watkin et al., 1996)'
_computing_publication_material 'CRYSTALS (Betteridge et al., 2003)'
_computing_structure_refinement 'CRYSTALS (Betteridge et al., 2003)'
_computing_structure_solution 'SIR92 (Altomare et al., 1994)'
_diffrn_ambient_temperature 150
_diffrn_measured_fraction_theta_full 0.996
_diffrn_measured_fraction_theta_max 0.936
_diffrn_measurement_device 'Bruker SMART'
_diffrn_measurement_device_type Area
_diffrn_measurement_method \w
_diffrn_radiation_monochromator graphite
_diffrn_radiation_type 'Mo K\a'
_diffrn_radiation_wavelength 0.71073
_diffrn_reflns_av_R_equivalents 0.047
_diffrn_reflns_limit_h_max 14
_diffrn_reflns_limit_h_min -14
_diffrn_reflns_limit_k_max 18
_diffrn_reflns_limit_k_min -19
_diffrn_reflns_limit_l_max 25
_diffrn_reflns_limit_l_min -27
_diffrn_reflns_number 52192
_diffrn_reflns_theta_full 28.161
_diffrn_reflns_theta_max 30.610
_diffrn_reflns_theta_min 2.125
_diffrn_standards_number 0
_exptl_absorpt_coefficient_mu 0.062
_exptl_absorpt_correction_T_max 0.98
_exptl_absorpt_correction_T_min 0.84
_exptl_absorpt_correction_type multi-scan
_exptl_absorpt_process_details 'SADABS (Siemens, 1996)'
_exptl_crystal_colour yellow
_exptl_crystal_density_diffrn 1.087
_exptl_crystal_density_method 'not measured'
_exptl_crystal_description wedge
_exptl_crystal_F_000 960
_exptl_crystal_recrystallization_method
;
Freezing at -34\% in hexane.
;
_exptl_crystal_size_max 0.45
_exptl_crystal_size_mid 0.26
_exptl_crystal_size_min 0.25
_refine_diff_density_max 0.52
_refine_diff_density_min -0.40
_refine_ls_extinction_method None
_refine_ls_goodness_of_fit_ref 0.9432
_refine_ls_hydrogen_treatment constr
_refine_ls_matrix_type full
_refine_ls_number_parameters 614
_refine_ls_number_reflns 15536
_refine_ls_number_restraints 13
_refine_ls_R_factor_all 0.1103
_refine_ls_R_factor_gt 0.0693
_refine_ls_shift/su_max 0.000309
_refine_ls_structure_factor_coef Fsqd
_refine_ls_weighting_details
;
Method= Modified Sheldrick
w=1/[\s^2^(F^2^) + ( 0.08P)^2^ + 0.00P]
,where P=(max(Fo^2^,0) + 2Fc^2^)/3
;
_refine_ls_weighting_scheme calc
_refine_ls_wR_factor_all 0.1784
_refine_ls_wR_factor_gt 0.1609
_refine_ls_wR_factor_ref 0.1784
_reflns_limit_h_max 14
_reflns_limit_h_min -14
_reflns_limit_k_max 19
_reflns_limit_k_min -18
_reflns_limit_l_max 27
_reflns_limit_l_min 0
_reflns_number_gt 9712
_reflns_number_total 15537
_reflns_threshold_expression I>2.0\s(I)
_oxford_diffrn_Wilson_B_factor 0.00
_oxford_diffrn_Wilson_scale 0.00
_oxford_refine_ls_r_factor_ref 0.1103
_oxford_refine_ls_scale 0.4790(6)
_oxford_reflns_number_all 15536
_oxford_reflns_threshold_expression_ref I>-10.0\s(I)
_oxford_structure_analysis_title 'pb8001 in P-1'
_cod_data_source_file b914707a.txt
_cod_data_source_block PB8001
_cod_depositor_comments
;
The following automatic conversions were performed:

'_symmetry_cell_setting' value 'Triclinic' changed to 'triclinic'
according to /home/saulius/struct/CIF-dictionaries/cif_core.dic
dictionary named 'cif_core.dic' version 2.4.2 from 2011-04-26.

Automatic conversion script
Id: cif_fix_values 1891 2012-01-12 08:04:46Z andrius 
;
_cod_original_sg_symbol_H-M 'P -1 '
_cod_database_code 7024311

loop_
_symmetry_equiv_pos_as_xyz
x,y,z
-x,-y,-z

loop_
_atom_site_label
_atom_site_type_symbol
_atom_site_fract_x
_atom_site_fract_y
_atom_site_fract_z
_atom_site_U_iso_or_equiv
_atom_site_occupancy
_atom_site_adp_type
_atom_site_refinement_flags_posn
_atom_site_refinement_flags_adp
_atom_site_refinement_flags_occupancy
_atom_site_disorder_assembly
_atom_site_disorder_group
C1 C 0.68024(17) -0.00554(12) 0.19264(9) 0.0249 1.0000 Uani . . . . .
C2 C 0.68866(17) -0.00505(12) 0.26875(9) 0.0243 1.0000 Uani . . . . .
C3 C 0.82046(17) -0.01003(13) 0.27751(10) 0.0292 1.0000 Uani . . . . .
C4 C 0.89216(18) -0.01386(14) 0.21160(10) 0.0325 1.0000 Uani . . . . .
C5 C 0.80687(18) -0.01078(14) 0.16038(10) 0.0320 1.0000 Uani . . . . .
C6 C 0.57343(18) -0.00107(12) 0.15392(9) 0.0269 1.0000 Uani . . . . .
N7 N 0.45351(14) 0.00284(10) 0.18006(7) 0.0256 1.0000 Uani . . . . .
C8 C 0.35292(17) 0.00681(12) 0.13554(8) 0.0242 1.0000 Uani . . . . .
C9 C 0.26308(17) 0.08617(13) 0.14556(9) 0.0270 1.0000 Uani . . . . .
C10 C 0.16627(18) 0.09319(15) 0.10108(10) 0.0350 1.0000 Uani . . . . .
C11 C 0.1583(2) 0.02295(17) 0.04939(10) 0.0408 1.0000 Uani . . . . .
C12 C 0.2430(2) -0.05672(15) 0.04250(10) 0.0374 1.0000 Uani . . . . .
C13 C 0.34248(19) -0.06806(13) 0.08586(9) 0.0296 1.0000 Uani . . . . .
C14 C 0.27312(18) 0.16360(14) 0.20191(10) 0.0314 1.0000 Uani . . . . .
C15 C 0.1448(2) 0.21482(19) 0.22854(14) 0.0548 1.0000 Uani . . . . .
C16 C 0.3691(2) 0.24013(16) 0.17612(13) 0.0521 1.0000 Uani . . . . .
C17 C 0.4274(2) -0.16115(14) 0.08013(10) 0.0379 1.0000 Uani . . . . .
C18 C 0.3469(3) -0.25265(19) 0.09604(17) 0.0823 1.0000 Uani . . . . .
C19 C 0.5041(3) -0.17178(18) 0.00820(12) 0.0561 1.0000 Uani . . . . .
C20 C 0.59169(17) 0.00028(12) 0.32516(9) 0.0252 1.0000 Uani . . . . .
N21 N 0.46896(13) 0.00781(10) 0.31964(7) 0.0241 1.0000 Uani . . . . .
C22 C 0.37486(16) 0.01559(13) 0.37905(8) 0.0243 1.0000 Uani . . . . .
C23 C 0.37512(17) 0.09380(13) 0.42700(9) 0.0278 1.0000 Uani . . . . .
C24 C 0.28046(19) 0.09608(16) 0.48473(10) 0.0366 1.0000 Uani . . . . .
C25 C 0.18723(19) 0.02597(16) 0.49297(10) 0.0393 1.0000 Uani . . . . .
C26 C 0.18555(18) -0.04703(15) 0.44312(10) 0.0361 1.0000 Uani . . . . .
C27 C 0.27848(17) -0.05441(13) 0.38525(9) 0.0283 1.0000 Uani . . . . .
C28 C 0.46714(18) 0.17777(14) 0.41649(10) 0.0328 1.0000 Uani . . . . .
C29 C 0.5427(2) 0.18952(18) 0.47976(13) 0.0520 1.0000 Uani . . . . .
C30 C 0.3962(2) 0.27396(16) 0.40074(13) 0.0472 1.0000 Uani . . . . .
C31 C 0.27456(19) -0.13469(15) 0.33035(10) 0.0347 1.0000 Uani . . . . .
C32 C 0.1655(2) -0.11259(18) 0.28565(12) 0.0543 1.0000 Uani . . . . .
C33 C 0.2642(2) -0.23775(17) 0.36241(13) 0.0532 1.0000 Uani . . . . .
C101 C 1.19228(17) 0.50195(12) 0.19356(9) 0.0254 1.0000 Uani . . . . .
C102 C 1.19337(17) 0.50465(12) 0.27032(9) 0.0246 1.0000 Uani . . . . .
C103 C 1.32254(18) 0.51085(13) 0.28235(10) 0.0308 1.0000 Uani . . . . .
C104 C 1.39959(18) 0.51233(14) 0.21801(10) 0.0329 1.0000 Uani . . . . .
C105 C 1.32059(18) 0.50641(13) 0.16437(10) 0.0312 1.0000 Uani . . . . .
C106 C 1.08947(18) 0.49762(12) 0.15238(9) 0.0271 1.0000 Uani . . . . .
N107 N 0.96872(14) 0.49652(10) 0.17695(7) 0.0259 1.0000 Uani . . . . .
C108 C 0.86776(17) 0.49674(13) 0.13275(9) 0.0262 1.0000 Uani . . . . .
C109 C 0.77944(18) 0.42120(14) 0.14285(10) 0.0314 1.0000 Uani . . . . .
C110 C 0.68032(19) 0.42075(18) 0.10066(11) 0.0428 1.0000 Uani . . . . .
C111 C 0.6686(2) 0.4925(2) 0.04988(11) 0.0491 1.0000 Uani . . . . .
C112 C 0.7531(2) 0.56788(17) 0.04212(10) 0.0416 1.0000 Uani . . . . .
C113 C 0.85389(19) 0.57323(14) 0.08359(9) 0.0320 1.0000 Uani . . . . .
C114 C 0.79025(18) 0.34171(14) 0.19874(11) 0.0356 1.0000 Uani . . . . .
C115 C 0.7937(2) 0.23857(17) 0.16725(14) 0.0549 1.0000 Uani . . . . .
C116 C 0.6823(2) 0.35315(17) 0.25857(11) 0.0449 1.0000 Uani . . . . .
C117 C 0.9372(2) 0.66225(14) 0.07800(11) 0.0440 1.0000 Uani D . . . .
C118 C 0.8500(4) 0.7567(2) 0.0990(2) 0.0730 0.792(4) Uani . U P 1 1
C119 C 1.0071(4) 0.6744(3) 0.00706(16) 0.0503 0.792(4) Uani . U P 1 1
C120 C 1.09156(17) 0.50303(12) 0.32476(9) 0.0267 1.0000 Uani . . . . .
N121 N 0.97064(14) 0.49741(10) 0.31636(7) 0.0256 1.0000 Uani . . . . .
C122 C 0.87256(16) 0.49401(12) 0.37371(8) 0.0241 1.0000 Uani . . . . .
C123 C 0.87350(17) 0.41866(13) 0.42445(9) 0.0255 1.0000 Uani . . . . .
C124 C 0.77419(18) 0.42085(14) 0.47957(9) 0.0310 1.0000 Uani . . . . .
C125 C 0.67701(18) 0.49199(14) 0.48347(10) 0.0336 1.0000 Uani . . . . .
C126 C 0.67494(18) 0.56329(14) 0.43125(10) 0.0312 1.0000 Uani . . . . .
C127 C 0.77134(17) 0.56575(13) 0.37556(9) 0.0262 1.0000 Uani . . . . .
C128 C 0.97211(18) 0.33346(13) 0.41979(9) 0.0291 1.0000 Uani . . . . .
C129 C 1.0432(2) 0.32829(17) 0.48578(11) 0.0411 1.0000 Uani . . . . .
C130 C 0.9104(2) 0.23572(15) 0.40768(12) 0.0438 1.0000 Uani . . . . .
C131 C 0.77207(19) 0.64458(14) 0.31833(10) 0.0321 1.0000 Uani . . . . .
C132 C 0.8669(2) 0.72396(15) 0.32966(12) 0.0454 1.0000 Uani . . . . .
C133 C 0.6400(2) 0.69270(17) 0.31128(12) 0.0486 1.0000 Uani . . . . .
C134 C 0.9391(15) 0.7285(8) 0.1411(5) 0.0629 0.208(4) Uani D U P 1 2
C135 C 0.9484(14) 0.7173(9) 0.0040(6) 0.0503 0.208(4) Uani . U P 1 2
H31 H 0.8534 -0.0117 0.3214 0.0340 1.0000 Uiso R . . . .
H41 H 0.9818 -0.0195 0.2025 0.0366 1.0000 Uiso R . . . .
H51 H 0.8298 -0.0131 0.1105 0.0366 1.0000 Uiso R . . . .
H61 H 0.5879 -0.0001 0.1037 0.0303 1.0000 Uiso R . . . .
H101 H 0.1074 0.1472 0.1072 0.0402 1.0000 Uiso R . . . .
H111 H 0.0940 0.0314 0.0170 0.0491 1.0000 Uiso R . . . .
H121 H 0.2352 -0.1085 0.0095 0.0441 1.0000 Uiso R . . . .
H141 H 0.3040 0.1281 0.2420 0.0358 1.0000 Uiso R . . . .
H152 H 0.1551 0.2569 0.2690 0.0791 1.0000 Uiso R . . . .
H153 H 0.0862 0.1640 0.2436 0.0787 1.0000 Uiso R . . . .
H151 H 0.1149 0.2517 0.1893 0.0790 1.0000 Uiso R . . . .
H161 H 0.3748 0.2925 0.2110 0.0746 1.0000 Uiso R . . . .
H163 H 0.4539 0.2070 0.1605 0.0754 1.0000 Uiso R . . . .
H162 H 0.3373 0.2686 0.1351 0.0735 1.0000 Uiso R . . . .
H171 H 0.4845 -0.1600 0.1159 0.0436 1.0000 Uiso R . . . .
H181 H 0.4073 -0.3098 0.0949 0.1202 1.0000 Uiso R . . . .
H182 H 0.3002 -0.2437 0.1444 0.1212 1.0000 Uiso R . . . .
H183 H 0.2898 -0.2627 0.0597 0.1215 1.0000 Uiso R . . . .
H192 H 0.5565 -0.2318 0.0057 0.0812 1.0000 Uiso R . . . .
H193 H 0.5584 -0.1140 -0.0017 0.0808 1.0000 Uiso R . . . .
H191 H 0.4467 -0.1755 -0.0292 0.0806 1.0000 Uiso R . . . .
H201 H 0.6164 -0.0026 0.3710 0.0283 1.0000 Uiso R . . . .
H241 H 0.2786 0.1455 0.5186 0.0412 1.0000 Uiso R . . . .
H251 H 0.1258 0.0320 0.5320 0.0442 1.0000 Uiso R . . . .
H261 H 0.1210 -0.0936 0.4462 0.0417 1.0000 Uiso R . . . .
H281 H 0.5284 0.1629 0.3749 0.0386 1.0000 Uiso R . . . .
H291 H 0.5998 0.2426 0.4713 0.0764 1.0000 Uiso R . . . .
H292 H 0.4830 0.2052 0.5209 0.0756 1.0000 Uiso R . . . .
H293 H 0.5919 0.1310 0.4884 0.0770 1.0000 Uiso R . . . .
H303 H 0.4550 0.3259 0.3882 0.0681 1.0000 Uiso R . . . .
H302 H 0.3357 0.2948 0.4407 0.0680 1.0000 Uiso R . . . .
H301 H 0.3466 0.2642 0.3621 0.0679 1.0000 Uiso R . . . .
H311 H 0.3549 -0.1340 0.2994 0.0402 1.0000 Uiso R . . . .
H323 H 0.1645 -0.1639 0.2481 0.0800 1.0000 Uiso R . . . .
H322 H 0.0851 -0.1217 0.3171 0.0782 1.0000 Uiso R . . . .
H321 H 0.1699 -0.0463 0.2642 0.0800 1.0000 Uiso R . . . .
H331 H 0.2616 -0.2873 0.3254 0.0761 1.0000 Uiso R . . . .
H332 H 0.3358 -0.2536 0.3893 0.0763 1.0000 Uiso R . . . .
H333 H 0.1824 -0.2418 0.3920 0.0767 1.0000 Uiso R . . . .
H1031 H 1.3485 0.5137 0.3273 0.0363 1.0000 Uiso R . . . .
H1041 H 1.4893 0.5176 0.2114 0.0368 1.0000 Uiso R . . . .
H1051 H 1.3460 0.5039 0.1160 0.0354 1.0000 Uiso R . . . .
H1061 H 1.1116 0.4952 0.1022 0.0318 1.0000 Uiso R . . . .
H1101 H 0.6180 0.3704 0.1062 0.0491 1.0000 Uiso R . . . .
H1111 H 0.6037 0.4900 0.0220 0.0571 1.0000 Uiso R . . . .
H1121 H 0.7383 0.6175 0.0093 0.0471 1.0000 Uiso R . . . .
H1141 H 0.8707 0.3502 0.2202 0.0415 1.0000 Uiso R . . . .
H1153 H 0.8054 0.1898 0.2044 0.0777 1.0000 Uiso R . . . .
H1151 H 0.8633 0.2287 0.1303 0.0776 1.0000 Uiso R . . . .
H1152 H 0.7128 0.2265 0.1473 0.0779 1.0000 Uiso R . . . .
H1163 H 0.6965 0.3045 0.2947 0.0646 1.0000 Uiso R . . . .
H1162 H 0.6809 0.4192 0.2782 0.0642 1.0000 Uiso R . . . .
H1161 H 0.6003 0.3413 0.2401 0.0645 1.0000 Uiso R . . . .
H1241 H 0.7734 0.3731 0.5143 0.0356 1.0000 Uiso R . . . .
H1251 H 0.6132 0.4916 0.5212 0.0379 1.0000 Uiso R . . . .
H1261 H 0.6082 0.6106 0.4343 0.0341 1.0000 Uiso R . . . .
H1281 H 1.0369 0.3460 0.3799 0.0326 1.0000 Uiso R . . . .
H1292 H 1.1039 0.2715 0.4834 0.0592 1.0000 Uiso R . . . .
H1291 H 1.0887 0.3897 0.4919 0.0584 1.0000 Uiso R . . . .
H1293 H 0.9835 0.3192 0.5284 0.0581 1.0000 Uiso R . . . .
H1303 H 0.9786 0.1840 0.4029 0.0615 1.0000 Uiso R . . . .
H1302 H 0.8505 0.2191 0.4482 0.0622 1.0000 Uiso R . . . .
H1301 H 0.8677 0.2363 0.3661 0.0630 1.0000 Uiso R . . . .
H1311 H 0.8020 0.6094 0.2743 0.0360 1.0000 Uiso R . . . .
H1321 H 0.8680 0.7728 0.2907 0.0656 1.0000 Uiso R . . . .
H1322 H 0.8418 0.7582 0.3756 0.0657 1.0000 Uiso R . . . .
H1323 H 0.9539 0.6951 0.3306 0.0657 1.0000 Uiso R . . . .
H1333 H 0.6473 0.7348 0.2691 0.0694 1.0000 Uiso R . . . .
H1331 H 0.6103 0.7310 0.3524 0.0689 1.0000 Uiso R . . . .
H1332 H 0.5787 0.6396 0.3057 0.0696 1.0000 Uiso R . . . .
H1201 H 1.1126 0.5053 0.3719 0.0307 1.0000 Uiso R . . . .
H1211 H 0.9516 0.4978 0.2733 0.0333 1.0000 Uiso R . . . .
H211 H 0.4442 0.0051 0.2771 0.0306 1.0000 Uiso R . . . .
H1182 H 0.9028 0.8153 0.1020 0.1065 0.792(4) Uiso R . P 1 1
H1181 H 0.7962 0.7482 0.1436 0.1060 0.792(4) Uiso R . P 1 1
H1183 H 0.7940 0.7708 0.0610 0.1055 0.792(4) Uiso R . P 1 1
H1193 H 1.0551 0.7350 0.0058 0.0734 0.792(4) Uiso R . P 1 1
H1192 H 1.0669 0.6166 -0.0040 0.0729 0.792(4) Uiso R . P 1 1
H1191 H 0.9464 0.6789 -0.0294 0.0732 0.792(4) Uiso R . P 1 1
H1341 H 0.9911 0.7850 0.1306 0.1181 0.208(4) Uiso R . P 1 2
H1342 H 0.9616 0.6990 0.1840 0.1179 0.208(4) Uiso R . P 1 2
H1343 H 0.8493 0.7480 0.1461 0.1181 0.208(4) Uiso R . P 1 2
H1352 H 1.0175 0.7620 -0.0001 0.0720 0.208(4) Uiso R . P 1 2
H1351 H 0.9639 0.6674 -0.0326 0.0720 0.208(4) Uiso R . P 1 2
H1353 H 0.8707 0.7538 -0.0021 0.0721 0.208(4) Uiso R . P 1 2
H1171 H 1.0207 0.6364 0.0837 0.0514 0.208(4) Uiso R . P 1 2
H1172 H 0.9981 0.6552 0.1113 0.0514 0.792(4) Uiso R . P 1 1

loop_
_atom_site_aniso_label
_atom_site_aniso_U_11
_atom_site_aniso_U_22
_atom_site_aniso_U_33
_atom_site_aniso_U_23
_atom_site_aniso_U_13
_atom_site_aniso_U_12
C1 0.0297(9) 0.0220(8) 0.0224(8) 0.0001(6) -0.0013(7) -0.0003(7)
C2 0.0265(9) 0.0226(8) 0.0238(8) 0.0008(6) -0.0036(7) 0.0002(6)
C3 0.0277(9) 0.0324(9) 0.0280(9) 0.0025(7) -0.0063(7) 0.0018(7)
C4 0.0238(9) 0.0379(10) 0.0345(10) 0.0038(8) 0.0016(8) 0.0039(8)
C5 0.0346(10) 0.0333(10) 0.0260(9) 0.0018(7) 0.0038(8) 0.0040(8)
C6 0.0360(10) 0.0243(8) 0.0203(8) 0.0003(6) -0.0030(7) -0.0009(7)
N7 0.0289(8) 0.0263(7) 0.0224(7) 0.0011(5) -0.0060(6) -0.0026(6)
C8 0.0283(9) 0.0262(8) 0.0189(7) 0.0050(6) -0.0036(6) -0.0086(7)
C9 0.0263(9) 0.0308(9) 0.0238(8) 0.0037(7) -0.0014(7) -0.0068(7)
C10 0.0273(10) 0.0465(12) 0.0317(10) 0.0030(8) -0.0050(8) -0.0014(8)
C11 0.0301(11) 0.0642(14) 0.0303(10) 0.0034(9) -0.0101(8) -0.0113(10)
C12 0.0423(12) 0.0449(12) 0.0268(9) -0.0033(8) -0.0075(8) -0.0155(9)
C13 0.0391(11) 0.0285(9) 0.0218(8) 0.0011(7) -0.0028(7) -0.0116(8)
C14 0.0327(10) 0.0317(9) 0.0300(9) -0.0032(7) -0.0048(8) 0.0004(8)
C15 0.0400(13) 0.0626(16) 0.0602(15) -0.0215(12) 0.0007(11) 0.0036(11)
C16 0.0545(15) 0.0400(12) 0.0609(15) -0.0144(11) 0.0024(12) -0.0154(11)
C17 0.0591(14) 0.0257(9) 0.0302(10) -0.0011(7) -0.0090(9) -0.0055(9)
C18 0.118(3) 0.0344(14) 0.091(2) 0.0062(14) 0.009(2) -0.0184(15)
C19 0.0760(18) 0.0488(14) 0.0416(13) -0.0024(10) -0.0027(12) 0.0149(13)
C20 0.0296(9) 0.0256(8) 0.0207(8) 0.0012(6) -0.0042(7) -0.0005(7)
N21 0.0247(7) 0.0298(7) 0.0179(6) 0.0015(5) -0.0021(5) -0.0038(6)
C22 0.0215(8) 0.0330(9) 0.0184(7) 0.0053(6) -0.0026(6) -0.0006(7)
C23 0.0243(9) 0.0350(10) 0.0239(8) 0.0012(7) -0.0038(7) 0.0038(7)
C24 0.0325(11) 0.0487(12) 0.0270(9) -0.0023(8) 0.0011(8) 0.0079(9)
C25 0.0288(10) 0.0564(13) 0.0301(10) 0.0104(9) 0.0063(8) 0.0049(9)
C26 0.0267(10) 0.0466(12) 0.0346(10) 0.0140(9) -0.0008(8) -0.0041(8)
C27 0.0237(9) 0.0352(10) 0.0266(8) 0.0096(7) -0.0051(7) -0.0027(7)
C28 0.0289(10) 0.0361(10) 0.0331(10) -0.0081(8) -0.0011(8) -0.0015(8)
C29 0.0444(14) 0.0591(15) 0.0559(14) -0.0089(11) -0.0198(11) -0.0057(11)
C30 0.0471(13) 0.0390(12) 0.0551(14) 0.0022(10) -0.0044(11) -0.0024(10)
C31 0.0313(10) 0.0403(11) 0.0334(10) 0.0039(8) -0.0037(8) -0.0141(8)
C32 0.0613(16) 0.0594(15) 0.0476(13) 0.0103(11) -0.0260(12) -0.0156(12)
C33 0.0629(16) 0.0409(13) 0.0576(15) 0.0056(11) -0.0140(13) -0.0056(11)
C101 0.0287(9) 0.0222(8) 0.0253(8) 0.0024(6) -0.0016(7) -0.0035(7)
C102 0.0268(9) 0.0244(8) 0.0231(8) 0.0025(6) -0.0040(7) -0.0024(7)
C103 0.0331(10) 0.0304(9) 0.0298(9) 0.0009(7) -0.0074(8) -0.0029(8)
C104 0.0244(9) 0.0313(10) 0.0424(11) 0.0013(8) 0.0003(8) -0.0048(7)
C105 0.0348(10) 0.0285(9) 0.0292(9) 0.0026(7) 0.0028(8) -0.0056(8)
C106 0.0368(10) 0.0215(8) 0.0226(8) 0.0020(6) -0.0010(7) -0.0032(7)
N107 0.0289(8) 0.0260(7) 0.0237(7) 0.0027(5) -0.0066(6) -0.0028(6)
C108 0.0280(9) 0.0295(9) 0.0211(8) -0.0020(6) -0.0045(7) 0.0061(7)
C109 0.0252(9) 0.0381(10) 0.0310(9) -0.0001(8) -0.0051(7) 0.0021(8)
C110 0.0259(10) 0.0626(14) 0.0410(11) 0.0014(10) -0.0071(9) -0.0050(9)
C111 0.0297(11) 0.0865(18) 0.0324(11) 0.0052(11) -0.0122(9) 0.0057(11)
C112 0.0423(12) 0.0556(13) 0.0266(9) 0.0086(9) -0.0071(9) 0.0135(10)
C113 0.0419(11) 0.0312(9) 0.0221(8) -0.0012(7) -0.0033(8) 0.0095(8)
C114 0.0266(10) 0.0357(10) 0.0460(11) 0.0084(9) -0.0089(9) -0.0062(8)
C115 0.0534(15) 0.0413(13) 0.0689(17) 0.0039(11) -0.0021(13) 0.0005(11)
C116 0.0427(13) 0.0537(14) 0.0391(11) 0.0110(10) -0.0076(10) -0.0061(10)
C117 0.0732(16) 0.0277(10) 0.0331(10) 0.0054(8) -0.0159(10) 0.0009(10)
C118 0.114(3) 0.0387(18) 0.063(2) -0.0091(15) 0.003(2) 0.0171(19)
C119 0.069(2) 0.0421(18) 0.0390(15) 0.0061(13) -0.0006(15) -0.0111(15)
C120 0.0330(10) 0.0251(8) 0.0224(8) 0.0009(6) -0.0038(7) -0.0027(7)
N121 0.0286(8) 0.0298(8) 0.0183(6) 0.0013(5) -0.0021(6) -0.0015(6)
C122 0.0239(9) 0.0281(9) 0.0204(8) -0.0024(6) -0.0020(6) -0.0039(7)
C123 0.0262(9) 0.0290(9) 0.0219(8) -0.0001(6) -0.0035(7) -0.0032(7)
C124 0.0304(10) 0.0359(10) 0.0266(9) 0.0064(7) -0.0014(7) -0.0060(8)
C125 0.0278(10) 0.0416(11) 0.0299(9) -0.0028(8) 0.0048(8) -0.0037(8)
C126 0.0260(9) 0.0357(10) 0.0316(9) -0.0027(7) -0.0028(7) 0.0017(8)
C127 0.0273(9) 0.0286(9) 0.0232(8) -0.0019(6) -0.0049(7) -0.0018(7)
C128 0.0281(9) 0.0323(9) 0.0262(8) 0.0042(7) 0.0010(7) -0.0014(7)
C129 0.0331(11) 0.0541(13) 0.0368(11) 0.0053(9) -0.0098(9) 0.0053(9)
C130 0.0489(13) 0.0334(11) 0.0500(13) 0.0015(9) -0.0101(10) -0.0014(9)
C131 0.0381(11) 0.0328(10) 0.0253(9) 0.0018(7) -0.0043(8) 0.0041(8)
C132 0.0582(15) 0.0321(11) 0.0472(12) 0.0102(9) -0.0101(11) -0.0073(10)
C133 0.0478(14) 0.0535(14) 0.0446(12) 0.0071(10) -0.0101(10) 0.0118(11)
C134 0.107(8) 0.035(5) 0.046(6) 0.002(4) -0.001(6) -0.006(5)
C135 0.069(5) 0.041(4) 0.039(4) 0.022(4) -0.002(4) -0.002(4)

loop_
_atom_type_symbol
_atom_type_scat_dispersion_real
_atom_type_scat_dispersion_imag
_atom_type_scat_Cromer_Mann_a1
_atom_type_scat_Cromer_Mann_b1
_atom_type_scat_Cromer_Mann_a2
_atom_type_scat_Cromer_Mann_b2
_atom_type_scat_Cromer_Mann_a3
_atom_type_scat_Cromer_Mann_b3
_atom_type_scat_Cromer_Mann_a4
_atom_type_scat_Cromer_Mann_b4
_atom_type_scat_Cromer_Mann_c
_atom_type_scat_source
C 0.0033 0.0016 2.3100 20.8439 1.0200 10.2075 1.5886 0.5687 0.8650 51.6512 0.2156 'International Tables Vol C 4.2.6.8 and 6.1.1.4'
H 0.0000 0.0000 0.4930 10.5109 0.3229 26.1257 0.1402 3.1424 0.0408 57.7998 0.0030 'International Tables Vol C 4.2.6.8 and 6.1.1.4'
N 0.0061 0.0033 12.2126 0.0057 3.1322 9.8933 2.0125 28.9975 1.1663 0.5826 -11.5290 'International Tables Vol C 4.2.6.8 and 6.1.1.4'

loop_
_geom_angle_atom_site_label_1
_geom_angle_atom_site_label_2
_geom_angle_atom_site_label_3
_geom_angle
_geom_angle_publ_flag
C2 C1 C5 106.11(15) yes
C2 C1 C6 131.06(16) yes
C5 C1 C6 122.82(16) yes
C1 C2 C3 106.44(15) yes
C1 C2 C20 130.13(16) yes
C3 C2 C20 123.43(16) yes
C2 C3 C4 109.55(16) yes
C2 C3 H31 124.5 no
C4 C3 H31 125.9 no
C3 C4 C5 107.77(16) yes
C3 C4 H41 126.9 no
C5 C4 H41 125.3 no
C1 C5 C4 110.13(16) yes
C1 C5 H51 124.1 no
C4 C5 H51 125.8 no
C1 C6 N7 126.30(16) yes
C1 C6 H61 118.5 no
N7 C6 H61 115.2 no
C6 N7 C8 121.41(14) yes
N7 C8 C9 117.13(15) yes
N7 C8 C13 120.71(16) yes
C9 C8 C13 122.11(16) yes
C8 C9 C10 118.06(17) yes
C8 C9 C14 121.08(16) yes
C10 C9 C14 120.84(17) yes
C9 C10 C11 120.60(19) yes
C9 C10 H101 117.9 no
C11 C10 H101 121.5 no
C10 C11 C12 120.64(18) yes
C10 C11 H111 119.4 no
C12 C11 H111 120.0 no
C11 C12 C13 121.41(18) yes
C11 C12 H121 121.9 no
C13 C12 H121 116.6 no
C8 C13 C12 116.99(18) yes
C8 C13 C17 123.44(17) yes
C12 C13 C17 119.48(17) yes
C9 C14 C15 113.76(16) yes
C9 C14 C16 111.06(16) yes
C15 C14 C16 109.67(18) yes
C9 C14 H141 105.7 no
C15 C14 H141 107.4 no
C16 C14 H141 109.0 no
C14 C15 H152 110.0 no
C14 C15 H153 107.3 no
H152 C15 H153 108.8 no
C14 C15 H151 107.7 no
H152 C15 H151 112.5 no
H153 C15 H151 110.4 no
C14 C16 H161 112.5 no
C14 C16 H163 109.8 no
H161 C16 H163 112.8 no
C14 C16 H162 105.1 no
H161 C16 H162 108.8 no
H163 C16 H162 107.4 no
C13 C17 C18 110.6(2) yes
C13 C17 C19 112.28(16) yes
C18 C17 C19 109.8(2) yes
C13 C17 H171 108.9 no
C18 C17 H171 105.5 no
C19 C17 H171 109.6 no
C17 C18 H181 106.9 no
C17 C18 H182 107.2 no
H181 C18 H182 110.6 no
C17 C18 H183 111.3 no
H181 C18 H183 107.6 no
H182 C18 H183 113.1 no
C17 C19 H192 110.7 no
C17 C19 H193 110.2 no
H192 C19 H193 110.2 no
C17 C19 H191 110.7 no
H192 C19 H191 107.1 no
H193 C19 H191 108.0 no
C2 C20 N21 125.59(16) yes
C2 C20 H201 117.5 no
N21 C20 H201 116.9 no
C20 N21 C22 123.03(14) yes
C20 N21 H211 117.7 no
C22 N21 H211 119.2 no
N21 C22 C23 120.49(15) yes
N21 C22 C27 117.46(15) yes
C23 C22 C27 121.95(16) yes
C22 C23 C24 117.33(17) yes
C22 C23 C28 123.16(16) yes
C24 C23 C28 119.40(17) yes
C23 C24 C25 121.44(19) yes
C23 C24 H241 120.2 no
C25 C24 H241 118.4 no
C24 C25 C26 119.88(18) yes
C24 C25 H251 117.6 no
C26 C25 H251 122.5 no
C25 C26 C27 121.42(18) yes
C25 C26 H261 121.7 no
C27 C26 H261 116.9 no
C22 C27 C26 117.83(17) yes
C22 C27 C31 121.37(16) yes
C26 C27 C31 120.80(17) yes
C23 C28 C29 111.80(17) yes
C23 C28 C30 110.88(16) yes
C29 C28 C30 110.91(17) yes
C23 C28 H281 108.4 no
C29 C28 H281 108.0 no
C30 C28 H281 106.7 no
C28 C29 H291 109.6 no
C28 C29 H292 108.5 no
H291 C29 H292 108.7 no
C28 C29 H293 111.8 no
H291 C29 H293 108.5 no
H292 C29 H293 109.6 no
C28 C30 H303 111.5 no
C28 C30 H302 111.4 no
H303 C30 H302 109.6 no
C28 C30 H301 109.6 no
H303 C30 H301 108.4 no
H302 C30 H301 106.2 no
C27 C31 C32 110.03(18) yes
C27 C31 C33 113.12(16) yes
C32 C31 C33 110.66(17) yes
C27 C31 H311 107.6 no
C32 C31 H311 108.0 no
C33 C31 H311 107.2 no
C31 C32 H323 110.4 no
C31 C32 H322 106.2 no
H323 C32 H322 104.5 no
C31 C32 H321 112.4 no
H323 C32 H321 110.2 no
H322 C32 H321 112.8 no
C31 C33 H331 110.6 no
C31 C33 H332 111.1 no
H331 C33 H332 109.3 no
C31 C33 H333 109.2 no
H331 C33 H333 105.3 no
H332 C33 H333 111.1 no
C102 C101 C105 106.35(15) yes
C102 C101 C106 130.50(16) yes
C105 C101 C106 123.14(16) yes
C101 C102 C103 106.15(15) yes
C101 C102 C120 130.30(16) yes
C103 C102 C120 123.55(16) yes
C102 C103 C104 109.73(16) yes
C102 C103 H1031 122.8 no
C104 C103 H1031 127.5 no
C103 C104 C105 107.94(17) yes
C103 C104 H1041 126.6 no
C105 C104 H1041 125.4 no
C101 C105 C104 109.82(16) yes
C101 C105 H1051 123.2 no
C104 C105 H1051 126.9 no
C101 C106 N107 125.38(16) yes
C101 C106 H1061 116.1 no
N107 C106 H1061 118.5 no
C106 N107 C108 123.12(15) yes
N107 C108 C109 117.48(15) yes
N107 C108 C113 120.70(16) yes
C109 C108 C113 121.74(17) yes
C108 C109 C110 118.19(18) yes
C108 C109 C114 121.77(16) yes
C110 C109 C114 120.04(18) yes
C109 C110 C111 120.9(2) yes
C109 C110 H1101 120.5 no
C111 C110 H1101 118.6 no
C110 C111 C112 120.37(19) yes
C110 C111 H1111 119.4 no
C112 C111 H1111 120.2 no
C111 C112 C113 121.50(19) yes
C111 C112 H1121 117.7 no
C113 C112 H1121 120.8 no
C108 C113 C112 117.21(18) yes
C108 C113 C117 122.96(17) yes
C112 C113 C117 119.69(17) yes
C109 C114 C115 111.87(17) yes
C109 C114 C116 111.23(16) yes
C115 C114 C116 110.52(17) yes
C109 C114 H1141 108.4 no
C115 C114 H1141 108.4 no
C116 C114 H1141 106.2 no
C114 C115 H1153 109.3 no
C114 C115 H1151 112.1 no
H1153 C115 H1151 107.8 no
C114 C115 H1152 110.4 no
H1153 C115 H1152 109.0 no
H1151 C115 H1152 108.2 no
C114 C116 H1163 108.6 no
C114 C116 H1162 109.8 no
H1163 C116 H1162 110.2 no
C114 C116 H1161 109.1 no
H1163 C116 H1161 109.2 no
H1162 C116 H1161 110.0 no
C113 C117 C118 108.5(2) yes
C113 C117 C119 113.18(19) yes
C118 C117 C119 110.4(2) yes
C113 C117 H1172 108.5 no
C118 C117 H1172 107.8 no
C119 C117 H1172 108.4 no
C113 C117 C134 119.6(5) yes
C113 C117 C135 115.7(5) yes
C134 C117 C135 114.8(7) yes
C113 C117 H1171 104.5 no
C134 C117 H1171 90.9 no
C135 C117 H1171 106.2 no
C117 C118 H1182 110.8 no
C117 C118 H1181 112.2 no
H1182 C118 H1181 109.7 no
C117 C118 H1183 108.8 no
H1182 C118 H1183 106.3 no
H1181 C118 H1183 108.9 no
C117 C119 H1193 109.5 no
C117 C119 H1192 109.6 no
H1193 C119 H1192 110.0 no
C117 C119 H1191 110.6 no
H1193 C119 H1191 108.7 no
H1192 C119 H1191 108.5 no
C102 C120 N121 125.85(16) yes
C102 C120 H1201 117.3 no
N121 C120 H1201 116.8 no
C120 N121 C122 123.08(14) yes
C120 N121 H1211 116.5 no
C122 N121 H1211 120.4 no
N121 C122 C123 120.70(15) yes
N121 C122 C127 117.55(15) yes
C123 C122 C127 121.66(15) yes
C122 C123 C124 117.26(16) yes
C122 C123 C128 123.35(15) yes
C124 C123 C128 119.30(15) yes
C123 C124 C125 121.80(17) yes
C123 C124 H1241 119.2 no
C125 C124 H1241 119.0 no
C124 C125 C126 120.02(17) yes
C124 C125 H1251 119.4 no
C126 C125 H1251 120.6 no
C125 C126 C127 120.97(17) yes
C125 C126 H1261 119.1 no
C127 C126 H1261 119.9 no
C122 C127 C126 118.16(16) yes
C122 C127 C131 120.03(15) yes
C126 C127 C131 121.79(16) yes
C123 C128 C129 111.15(15) yes
C123 C128 C130 111.27(15) yes
C129 C128 C130 110.75(16) yes
C123 C128 H1281 108.1 no
C129 C128 H1281 106.3 no
C130 C128 H1281 109.0 no
C128 C129 H1292 110.8 no
C128 C129 H1291 111.0 no
H1292 C129 H1291 110.1 no
C128 C129 H1293 111.0 no
H1292 C129 H1293 106.3 no
H1291 C129 H1293 107.5 no
C128 C130 H1303 107.8 no
C128 C130 H1302 110.6 no
H1303 C130 H1302 107.6 no
C128 C130 H1301 112.4 no
H1303 C130 H1301 108.6 no
H1302 C130 H1301 109.6 no
C127 C131 C132 111.26(15) yes
C127 C131 C133 113.85(17) yes
C132 C131 C133 109.63(17) yes
C127 C131 H1311 104.6 no
C132 C131 H1311 108.5 no
C133 C131 H1311 108.8 no
C131 C132 H1321 109.6 no
C131 C132 H1322 110.2 no
H1321 C132 H1322 109.2 no
C131 C132 H1323 110.9 no
H1321 C132 H1323 108.8 no
H1322 C132 H1323 108.1 no
C131 C133 H1333 108.1 no
C131 C133 H1331 110.8 no
H1333 C133 H1331 110.4 no
C131 C133 H1332 108.4 no
H1333 C133 H1332 109.9 no
H1331 C133 H1332 109.2 no
C117 C134 H1341 112.3 no
C117 C134 H1342 117.6 no
H1341 C134 H1342 108.8 no
C117 C134 H1343 97.1 no
H1341 C134 H1343 110.5 no
H1342 C134 H1343 110.0 no
C117 C135 H1352 111.3 no
C117 C135 H1351 107.5 no
H1352 C135 H1351 109.6 no
C117 C135 H1353 110.8 no
H1352 C135 H1353 108.5 no
H1351 C135 H1353 109.2 no

loop_
_geom_bond_atom_site_label_1
_geom_bond_atom_site_label_2
_geom_bond_distance
_geom_bond_publ_flag
C1 C2 1.461(2) yes
C1 C5 1.402(2) yes
C1 C6 1.407(2) yes
C2 C3 1.411(2) yes
C2 C20 1.397(2) yes
C3 C4 1.391(3) yes
C3 H31 0.939 no
C4 C5 1.393(3) yes
C4 H41 0.938 no
C5 H51 0.954 no
C6 N7 1.302(2) yes
C6 H61 0.951 no
N7 C8 1.424(2) yes
C8 C9 1.405(2) yes
C8 C13 1.405(2) yes
C9 C10 1.392(2) yes
C9 C14 1.518(2) yes
C10 C11 1.383(3) yes
C10 H101 0.940 no
C11 C12 1.372(3) yes
C11 H111 0.966 no
C12 C13 1.404(3) yes
C12 H121 0.955 no
C13 C17 1.517(3) yes
C14 C15 1.530(3) yes
C14 C16 1.516(3) yes
C14 H141 0.980 no
C15 H152 0.978 no
C15 H153 0.962 no
C15 H151 0.971 no
C16 H161 0.982 no
C16 H163 0.999 no
C16 H162 0.956 no
C17 C18 1.537(3) yes
C17 C19 1.515(3) yes
C17 H171 0.956 no
C18 H181 0.983 no
C18 H182 1.000 no
C18 H183 0.976 no
C19 H192 0.965 no
C19 H193 0.991 no
C19 H191 0.984 no
C20 N21 1.305(2) yes
C20 H201 0.936 no
N21 C22 1.419(2) yes
N21 H211 0.877 no
C22 C23 1.402(2) yes
C22 C27 1.408(2) yes
C23 C24 1.398(2) yes
C23 C28 1.519(3) yes
C24 C25 1.385(3) yes
C24 H241 0.930 no
C25 C26 1.376(3) yes
C25 H251 0.931 no
C26 C27 1.391(2) yes
C26 H261 0.940 no
C27 C31 1.516(3) yes
C28 C29 1.524(3) yes
C28 C30 1.524(3) yes
C28 H281 0.981 no
C29 H291 0.955 no
C29 H292 0.968 no
C29 H293 0.955 no
C30 H303 0.965 no
C30 H302 0.973 no
C30 H301 0.959 no
C31 C32 1.521(3) yes
C31 C33 1.526(3) yes
C31 H311 0.975 no
C32 H323 1.000 no
C32 H322 0.991 no
C32 H321 0.987 no
C33 H331 0.978 no
C33 H332 0.973 no
C33 H333 0.977 no
C101 C102 1.462(2) yes
C101 C105 1.403(2) yes
C101 C106 1.404(2) yes
C102 C103 1.405(2) yes
C102 C120 1.406(2) yes
C103 C104 1.392(3) yes
C103 H1031 0.926 no
C104 C105 1.388(3) yes
C104 H1041 0.942 no
C105 H1051 0.931 no
C106 N107 1.303(2) yes
C106 H1061 0.957 no
N107 C108 1.423(2) yes
C108 C109 1.405(3) yes
C108 C113 1.409(2) yes
C109 C110 1.382(3) yes
C109 C114 1.522(3) yes
C110 C111 1.381(3) yes
C110 H1101 0.960 no
C111 C112 1.375(3) yes
C111 H1111 0.910 no
C112 C113 1.391(3) yes
C112 H1121 0.937 no
C113 C117 1.513(3) yes
C114 C115 1.522(3) yes
C114 C116 1.520(3) yes
C114 H1141 0.987 no
C115 H1153 0.981 no
C115 H1151 0.963 no
C115 H1152 0.986 no
C116 H1163 0.971 no
C116 H1162 0.970 no
C116 H1161 0.983 no
C117 C118 1.575(4) yes
C117 C119 1.476(4) yes
C117 H1172 0.950 no
C117 C134 1.505(8) yes
C117 C135 1.587(10) yes
C117 H1171 0.950 no
C118 H1182 0.990 no
C118 H1181 0.975 no
C118 H1183 0.995 no
C119 H1193 0.979 no
C119 H1192 0.995 no
C119 H1191 0.992 no
C120 N121 1.302(2) yes
C120 H1201 0.947 no
N121 C122 1.418(2) yes
N121 H1211 0.865 no
C122 C123 1.404(2) yes
C122 C127 1.413(2) yes
C123 C124 1.395(2) yes
C123 C128 1.520(2) yes
C124 C125 1.375(3) yes
C124 H1241 0.924 no
C125 C126 1.386(3) yes
C125 H1251 0.927 no
C126 C127 1.384(2) yes
C126 H1261 0.930 no
C127 C131 1.523(2) yes
C128 C129 1.529(3) yes
C128 C130 1.526(3) yes
C128 H1281 0.980 no
C129 H1292 0.981 no
C129 H1291 0.988 no
C129 H1293 0.980 no
C130 H1303 0.982 no
C130 H1302 0.971 no
C130 H1301 0.951 no
C131 C132 1.524(3) yes
C131 C133 1.530(3) yes
C131 H1311 0.982 no
C132 H1321 0.991 no
C132 H1322 0.996 no
C132 H1323 0.982 no
C133 H1333 0.981 no
C133 H1331 0.958 no
C133 H1332 0.996 no
C134 H1341 0.964 no
C134 H1342 0.957 no
C134 H1343 0.965 no
C135 H1352 0.959 no
C135 H1351 0.969 no
C135 H1353 0.957 no
